data_4061689
loop_
_publ_author_name
'Esteruelas, M. A.'
'L\'opez, A. M. L.'
'Mateo, A. C.'
'O\~nate, E.'

_publ_section_title
;
New Titanium Complexes Containing a Cyclopentadienyl Ligand with a Pendant
Aminoalkyl Substituent: Preparation, Behavior of the Amino Group, and Catalytic
Hydroamination of Alkynes
;
_journal_name_full Organometallics
_journal_paper_doi 10.1021/om050542v
_journal_year 2005
_chemical_formula_sum 'C33 H49 N3 Ti'
_chemical_formula_weight 535.65
_space_group_IT_number 14
_symmetry_cell_setting monoclinic
_symmetry_space_group_name_Hall '-P 2yn'
_symmetry_space_group_name_H-M 'P 1 21/n 1'
_cell_angle_alpha 90.00
_cell_angle_beta 112.791(2)
_cell_angle_gamma 90.00
_cell_formula_units_Z 4
_cell_length_a 17.038(2)
_cell_length_b 11.1820(14)
_cell_length_c 17.564(2)
_cell_measurement_temperature 100(2)
_cell_volume 3084.9(7)
_diffrn_ambient_temperature 100(2)
_exptl_crystal_density_diffrn 1.153
_cod_original_sg_symbol_H-M 'P 21/n'
_cod_database_code 4061689

loop_
_symmetry_equiv_pos_as_xyz
'x, y, z'
'-x+1/2, y+1/2, -z+1/2'
'-x, -y, -z'
'x-1/2, -y-1/2, z-1/2'

loop_
_atom_site_label
_atom_site_type_symbol
_atom_site_fract_x
_atom_site_fract_y
_atom_site_fract_z
_atom_site_U_iso_or_equiv
_atom_site_adp_type
_atom_site_occupancy
_atom_site_symmetry_multiplicity
_atom_site_calc_flag
_atom_site_refinement_flags
_atom_site_disorder_assembly
_atom_site_disorder_group
Ti Ti -0.01043(3) 0.46556(5) 0.74535(3) 0.02762(15) Uani 1 1 d . . .
N1 N -0.05811(14) 0.3780(2) 0.79750(13) 0.0266(6) Uani 1 1 d . . .
N2 N 0.06808(15) 0.3532(2) 0.72865(14) 0.0250(6) Uani 1 1 d . . .
H1 H 0.0621(19) 0.289(2) 0.7454(17) 0.042(11) Uiso 1 1 d . . .
N3 N 0.06025(16) 0.5814(2) 0.85347(14) 0.0338(6) Uani 1 1 d . . .
C1 C -0.09398(18) 0.3168(2) 0.84444(16) 0.0234(7) Uani 1 1 d . . .
C2 C -0.05115(18) 0.2207(2) 0.89430(16) 0.0241(7) Uani 1 1 d . . .
C3 C 0.03471(18) 0.1793(3) 0.89795(17) 0.0292(8) Uani 1 1 d . . .
H3 H 0.0531 0.2364 0.8643 0.035 Uiso 1 1 calc R . .
C4 C 0.02774(19) 0.0557(3) 0.85893(17) 0.0438(9) Uani 1 1 d . . .
H4A H 0.0086 -0.0022 0.8899 0.066 Uiso 1 1 calc R . .
H4B H 0.0835 0.0315 0.8602 0.066 Uiso 1 1 calc R . .
H4C H -0.0134 0.0585 0.8016 0.066 Uiso 1 1 calc R . .
C5 C 0.10326(19) 0.1801(3) 0.98573(17) 0.0419(9) Uani 1 1 d . . .
H5A H 0.1087 0.2610 1.0087 0.063 Uiso 1 1 calc R . .
H5B H 0.1578 0.1552 0.9843 0.063 Uiso 1 1 calc R . .
H5C H 0.0871 0.1246 1.0204 0.063 Uiso 1 1 calc R . .
C6 C -0.08900(19) 0.1598(3) 0.94071(16) 0.0318(8) Uani 1 1 d . . .
H6 H -0.0596 0.0949 0.9747 0.038 Uiso 1 1 calc R . .
C7 C -0.16790(19) 0.1919(3) 0.93819(17) 0.0334(8) Uani 1 1 d . . .
H7 H -0.1937 0.1478 0.9685 0.040 Uiso 1 1 calc R . .
C8 C -0.20915(19) 0.2891(3) 0.89102(16) 0.0305(7) Uani 1 1 d . . .
H8 H -0.2624 0.3134 0.8914 0.037 Uiso 1 1 calc R . .
C9 C -0.17493(18) 0.3520(3) 0.84326(16) 0.0262(7) Uani 1 1 d . . .
C10 C -0.22403(18) 0.4526(3) 0.78806(17) 0.0309(7) Uani 1 1 d . . .
H10 H -0.1817 0.5038 0.7767 0.037 Uiso 1 1 calc R . .
C11 C -0.2837(2) 0.4021(3) 0.70578(19) 0.0556(10) Uani 1 1 d . . .
H11A H -0.2515 0.3514 0.6827 0.083 Uiso 1 1 calc R . .
H11B H -0.3101 0.4679 0.6676 0.083 Uiso 1 1 calc R . .
H11C H -0.3281 0.3544 0.7139 0.083 Uiso 1 1 calc R . .
C12 C -0.2723(2) 0.5333(3) 0.82445(19) 0.0584(10) Uani 1 1 d . . .
H12A H -0.3172 0.4873 0.8328 0.088 Uiso 1 1 calc R . .
H12B H -0.2977 0.5997 0.7865 0.088 Uiso 1 1 calc R . .
H12C H -0.2329 0.5650 0.8775 0.088 Uiso 1 1 calc R . .
C13 C 0.09934(18) 0.3278(3) 0.66546(16) 0.0233(7) Uani 1 1 d . . .
C14 C 0.05720(18) 0.2427(3) 0.60446(16) 0.0261(7) Uani 1 1 d . . .
C15 C -0.02314(18) 0.1798(3) 0.60034(17) 0.0315(8) Uani 1 1 d . . .
H15 H -0.0434 0.2216 0.6397 0.038 Uiso 1 1 calc R . .
C16 C -0.09466(19) 0.1865(3) 0.51495(18) 0.0516(10) Uani 1 1 d . . .
H16A H -0.1033 0.2699 0.4964 0.077 Uiso 1 1 calc R . .
H16B H -0.1473 0.1551 0.5176 0.077 Uiso 1 1 calc R . .
H16C H -0.0794 0.1388 0.4760 0.077 Uiso 1 1 calc R . .
C17 C -0.00513(19) 0.0503(3) 0.62861(18) 0.0437(9) Uani 1 1 d . . .
H17A H 0.0146 0.0066 0.5910 0.066 Uiso 1 1 calc R . .
H17B H -0.0573 0.0132 0.6283 0.066 Uiso 1 1 calc R . .
H17C H 0.0389 0.0479 0.6847 0.066 Uiso 1 1 calc R . .
C18 C 0.09188(19) 0.2150(3) 0.54592(16) 0.0318(8) Uani 1 1 d . . .
H18 H 0.0651 0.1562 0.5050 0.038 Uiso 1 1 calc R . .
C19 C 0.16382(19) 0.2716(3) 0.54677(17) 0.0331(8) Uani 1 1 d . . .
H19 H 0.1869 0.2507 0.5073 0.040 Uiso 1 1 calc R . .
C20 C 0.20241(18) 0.3583(3) 0.60476(16) 0.0303(7) Uani 1 1 d . . .
H20 H 0.2510 0.3987 0.6036 0.036 Uiso 1 1 calc R . .
C21 C 0.17158(18) 0.3884(2) 0.66547(16) 0.0235(7) Uani 1 1 d . . .
C22 C 0.21737(17) 0.4786(3) 0.73161(16) 0.0282(7) Uani 1 1 d . . .
H22 H 0.1737 0.5145 0.7498 0.034 Uiso 1 1 calc R . .
C23 C 0.28263(18) 0.4165(2) 0.80692(16) 0.0334(8) Uani 1 1 d . . .
H23A H 0.2538 0.3576 0.8284 0.050 Uiso 1 1 calc R . .
H23B H 0.3110 0.4760 0.8497 0.050 Uiso 1 1 calc R . .
H23C H 0.3250 0.3760 0.7910 0.050 Uiso 1 1 calc R . .
C24 C 0.25771(18) 0.5817(3) 0.70288(17) 0.0403(9) Uani 1 1 d . . .
H24A H 0.3049 0.5514 0.6897 0.060 Uiso 1 1 calc R . .
H24B H 0.2792 0.6416 0.7469 0.060 Uiso 1 1 calc R . .
H24C H 0.2149 0.6185 0.6536 0.060 Uiso 1 1 calc R . .
C25 C -0.0294(2) 0.6666(3) 0.69430(19) 0.0359(8) Uani 1 1 d . . .
C26 C 0.0050(2) 0.6057(3) 0.64497(18) 0.0369(8) Uani 1 1 d . . .
H26 H 0.0584 0.6212 0.6417 0.044 Uiso 1 1 calc R . .
C27 C -0.0536(2) 0.5177(3) 0.60124(17) 0.0404(9) Uani 1 1 d . . .
H27 H -0.0465 0.4624 0.5634 0.048 Uiso 1 1 calc R . .
C28 C -0.12479(19) 0.5249(3) 0.62280(17) 0.0369(8) Uani 1 1 d . . .
H28 H -0.1740 0.4757 0.6025 0.044 Uiso 1 1 calc R . .
C29 C -0.10941(19) 0.6188(3) 0.68009(19) 0.0381(8) Uani 1 1 d . . .
H29 H -0.1471 0.6451 0.7048 0.046 Uiso 1 1 calc R . .
C30 C 0.0172(2) 0.7569(3) 0.7601(2) 0.0473(9) Uani 1 1 d . . .
H30A H -0.0227 0.7933 0.7821 0.057 Uiso 1 1 calc R . .
H30B H 0.0402 0.8213 0.7360 0.057 Uiso 1 1 calc R . .
C31 C 0.0900(2) 0.6951(3) 0.8299(2) 0.0437(9) Uani 1 1 d . . .
H31A H 0.1372 0.6784 0.8118 0.052 Uiso 1 1 calc R . .
H31B H 0.1119 0.7488 0.8785 0.052 Uiso 1 1 calc R . .
C32 C 0.13488(19) 0.5160(3) 0.91187(16) 0.0398(8) Uani 1 1 d . . .
H32A H 0.1741 0.4973 0.8849 0.060 Uiso 1 1 calc R . .
H32B H 0.1159 0.4416 0.9288 0.060 Uiso 1 1 calc R . .
H32C H 0.1641 0.5658 0.9606 0.060 Uiso 1 1 calc R . .
C33 C 0.0041(2) 0.6093(3) 0.89805(18) 0.0440(9) Uani 1 1 d . . .
H33A H 0.0350 0.6597 0.9460 0.066 Uiso 1 1 calc R . .
H33B H -0.0132 0.5348 0.9166 0.066 Uiso 1 1 calc R . .
H33C H -0.0466 0.6519 0.8610 0.066 Uiso 1 1 calc R . .

loop_
_atom_site_aniso_label
_atom_site_aniso_U_11
_atom_site_aniso_U_22
_atom_site_aniso_U_33
_atom_site_aniso_U_23
_atom_site_aniso_U_13
_atom_site_aniso_U_12
Ti 0.0348(4) 0.0268(3) 0.0293(3) 0.0016(3) 0.0212(3) 0.0016(3)
N1 0.0304(15) 0.0294(15) 0.0214(12) 0.0052(11) 0.0117(12) -0.0045(12)
N2 0.0265(16) 0.0304(17) 0.0191(13) -0.0004(12) 0.0099(12) 0.0036(13)
N3 0.0454(18) 0.0296(16) 0.0350(15) -0.0046(12) 0.0252(14) -0.0062(13)
C1 0.0252(18) 0.0252(18) 0.0197(15) -0.0026(13) 0.0087(13) -0.0073(14)
C2 0.0308(19) 0.0224(17) 0.0192(15) -0.0021(13) 0.0098(14) -0.0028(14)
C3 0.0291(19) 0.033(2) 0.0262(17) 0.0076(14) 0.0115(15) 0.0038(15)
C4 0.046(2) 0.055(2) 0.0380(18) 0.0043(17) 0.0245(17) 0.0110(18)
C5 0.039(2) 0.051(2) 0.0338(18) 0.0064(16) 0.0115(17) -0.0032(17)
C6 0.040(2) 0.0318(19) 0.0237(16) 0.0018(14) 0.0131(16) -0.0029(15)
C7 0.041(2) 0.037(2) 0.0287(17) -0.0023(15) 0.0209(16) -0.0113(16)
C8 0.0302(19) 0.039(2) 0.0287(16) -0.0062(15) 0.0182(15) -0.0036(15)
C9 0.0326(19) 0.0258(18) 0.0229(15) -0.0028(13) 0.0137(15) -0.0042(14)
C10 0.0264(18) 0.036(2) 0.0343(17) -0.0001(15) 0.0163(15) -0.0032(16)
C11 0.058(3) 0.054(3) 0.041(2) 0.0082(19) 0.004(2) -0.001(2)
C12 0.073(3) 0.058(2) 0.054(2) 0.009(2) 0.035(2) 0.025(2)
C13 0.0246(18) 0.0268(18) 0.0198(15) -0.0002(13) 0.0101(14) 0.0058(13)
C14 0.0263(18) 0.0296(18) 0.0243(16) -0.0023(14) 0.0119(14) 0.0009(14)
C15 0.0286(19) 0.042(2) 0.0266(17) -0.0105(15) 0.0140(15) -0.0023(16)
C16 0.036(2) 0.077(3) 0.040(2) -0.0105(19) 0.0125(18) -0.0085(19)
C17 0.036(2) 0.052(2) 0.046(2) -0.0059(18) 0.0194(17) -0.0118(18)
C18 0.037(2) 0.039(2) 0.0202(15) -0.0090(14) 0.0119(15) -0.0006(16)
C19 0.036(2) 0.042(2) 0.0284(17) -0.0012(15) 0.0209(16) 0.0009(16)
C20 0.0291(19) 0.036(2) 0.0300(17) 0.0023(15) 0.0163(15) -0.0017(15)
C21 0.0290(18) 0.0210(17) 0.0206(15) 0.0012(13) 0.0097(14) 0.0084(14)
C22 0.0296(18) 0.0279(18) 0.0292(16) -0.0030(14) 0.0137(14) 0.0008(15)
C23 0.0321(19) 0.035(2) 0.0315(17) -0.0010(15) 0.0103(16) 0.0037(15)
C24 0.042(2) 0.038(2) 0.0391(19) -0.0015(16) 0.0136(17) -0.0052(16)
C25 0.035(2) 0.032(2) 0.046(2) 0.0113(16) 0.0211(18) 0.0049(16)
C26 0.036(2) 0.041(2) 0.0382(19) 0.0143(16) 0.0203(17) 0.0091(17)
C27 0.047(2) 0.049(2) 0.0287(17) 0.0192(16) 0.0182(17) 0.0160(18)
C28 0.0295(19) 0.046(2) 0.0339(17) 0.0125(17) 0.0104(15) 0.0057(17)
C29 0.037(2) 0.037(2) 0.052(2) 0.0159(17) 0.0294(18) 0.0118(16)
C30 0.055(3) 0.0294(19) 0.073(2) 0.005(2) 0.042(2) 0.0020(18)
C31 0.054(2) 0.037(2) 0.054(2) -0.0137(17) 0.036(2) -0.0088(18)
C32 0.049(2) 0.044(2) 0.0280(16) -0.0132(16) 0.0167(16) -0.0113(17)
C33 0.053(2) 0.047(2) 0.047(2) -0.0210(17) 0.0354(19) -0.0164(18)

loop_
_geom_bond_atom_site_label_1
_geom_bond_atom_site_label_2
_geom_bond_distance
_geom_bond_site_symmetry_2
_geom_bond_publ_flag
Ti N1 1.742(2) . ?
Ti N2 1.939(2) . ?
Ti N3 2.227(2) . ?
Ti C29 2.365(3) . ?
Ti C28 2.371(3) . ?
Ti C25 2.395(3) . ?
Ti C27 2.418(3) . ?
Ti C26 2.448(3) . ?
N1 C1 1.383(3) . ?
N2 C13 1.433(3) . ?
N2 H1 0.80(3) . ?
N3 C32 1.481(3) . ?
N3 C33 1.485(3) . ?
N3 C31 1.486(3) . ?
C1 C2 1.400(4) . ?
C1 C9 1.427(4) . ?
C2 C6 1.397(3) . ?
C2 C3 1.512(4) . ?
C3 C4 1.526(4) . ?
C3 C5 1.532(4) . ?
C3 H3 1.0000 . ?
C4 H4A 0.9800 . ?
C4 H4B 0.9800 . ?
C4 H4C 0.9800 . ?
C5 H5A 0.9800 . ?
C5 H5B 0.9800 . ?
C5 H5C 0.9800 . ?
C6 C7 1.375(4) . ?
C6 H6 0.9500 . ?
C7 C8 1.382(4) . ?
C7 H7 0.9500 . ?
C8 C9 1.385(3) . ?
C8 H8 0.9500 . ?
C9 C10 1.508(4) . ?
C10 C11 1.517(4) . ?
C10 C12 1.519(4) . ?
C10 H10 1.0000 . ?
C11 H11A 0.9800 . ?
C11 H11B 0.9800 . ?
C11 H11C 0.9800 . ?
C12 H12A 0.9800 . ?
C12 H12B 0.9800 . ?
C12 H12C 0.9800 . ?
C13 C14 1.404(4) . ?
C13 C21 1.405(4) . ?
C14 C18 1.405(3) . ?
C14 C15 1.516(4) . ?
C15 C17 1.523(4) . ?
C15 C16 1.524(4) . ?
C15 H15 1.0000 . ?
C16 H16A 0.9800 . ?
C16 H16B 0.9800 . ?
C16 H16C 0.9800 . ?
C17 H17A 0.9800 . ?
C17 H17B 0.9800 . ?
C17 H17C 0.9800 . ?
C18 C19 1.374(4) . ?
C18 H18 0.9500 . ?
C19 C20 1.376(4) . ?
C19 H19 0.9500 . ?
C20 C21 1.400(3) . ?
C20 H20 0.9500 . ?
C21 C22 1.507(4) . ?
C22 C24 1.525(3) . ?
C22 C23 1.526(3) . ?
C22 H22 1.0000 . ?
C23 H23A 0.9800 . ?
C23 H23B 0.9800 . ?
C23 H23C 0.9800 . ?
C24 H24A 0.9800 . ?
C24 H24B 0.9800 . ?
C24 H24C 0.9800 . ?
C25 C29 1.394(4) . ?
C25 C26 1.396(4) . ?
C25 C30 1.508(4) . ?
C26 C27 1.400(4) . ?
C26 H26 0.9500 . ?
C27 C28 1.406(4) . ?
C27 H27 0.9500 . ?
C28 C29 1.407(4) . ?
C28 H28 0.9500 . ?
C29 H29 0.9500 . ?
C30 C31 1.530(4) . ?
C30 H30A 0.9900 . ?
C30 H30B 0.9900 . ?
C31 H31A 0.9900 . ?
C31 H31B 0.9900 . ?
C32 H32A 0.9800 . ?
C32 H32B 0.9800 . ?
C32 H32C 0.9800 . ?
C33 H33A 0.9800 . ?
C33 H33B 0.9800 . ?
C33 H33C 0.9800 . ?
